data_4325440
loop_
_publ_author_name
'Zhe Liu'
'Luca Salassa'
'Abraha Habtemariam'
'Ana M. Pizarro'
'Guy J. Clarkson'
'Peter J. Sadler'

_publ_section_title
;
 Contrasting Reactivity and Cancer Cell Cytotoxicity of Isoelectronic
 Organometallic Iridium(III) Complexes
;
_journal_name_full 'Inorganic Chemistry'
_journal_page_first 5777
_journal_page_last 5783
_journal_paper_doi 10.1021/ic200607j
_journal_volume 50
_journal_year 2011
_chemical_formula_sum 'C29.5 H35 Cl3 Ir O4 n7'
_chemical_formula_weight 850.20
_chemical_name_systematic
; 
 ? 
;
_space_group_IT_number 2
_symmetry_cell_setting triclinic
_symmetry_space_group_name_Hall '-P 1'
_symmetry_space_group_name_H-M 'P -1'
_atom_sites_solution_hydrogens geom
_atom_sites_solution_primary direct
_atom_sites_solution_secondary difmap
_audit_creation_method SHELXL-97
_cell_angle_alpha 76.7310(14)
_cell_angle_beta 67.6432(14)
_cell_angle_gamma 88.3673(13)
_cell_formula_units_Z 2
_cell_length_a 11.00314(16)
_cell_length_b 12.2976(2)
_cell_length_c 13.3976(2)
_cell_measurement_reflns_used 24069
_cell_measurement_temperature 100(2)
_cell_measurement_theta_max 29.08
_cell_measurement_theta_min 3.19
_cell_volume 1628.35(5)
_computing_cell_refinement 'CrysAlis RED, Oxford Diffraction Ltd'
_computing_data_collection 'CrysAlis CCD, Oxford Diffraction Ltd'
_computing_data_reduction 'CrysAlis RED, Oxford Diffraction Ltd'
_computing_molecular_graphics 'SHELXTL (Sheldrick, 1997)'
_computing_publication_material 'SHELXTL (Sheldrick, 1997)'
_computing_structure_refinement 'SHELXL-97 (Sheldrick, 1997)'
_computing_structure_solution 'SHELXS-97 (Sheldrick, 1990)'
_diffrn_ambient_temperature 100(2)
_diffrn_detector_area_resol_mean 10.2833
_diffrn_measured_fraction_theta_full 0.995
_diffrn_measured_fraction_theta_max 0.909
_diffrn_measurement_device_type 'Oxford Diffraction Gemini R'
_diffrn_measurement_method '\f & \w scans'
_diffrn_radiation_monochromator graphite
_diffrn_radiation_source 'Enhance (Mo) X-ray Source'
_diffrn_radiation_type MoK\a
_diffrn_radiation_wavelength 0.71073
_diffrn_reflns_av_R_equivalents 0.0243
_diffrn_reflns_av_sigmaI/netI 0.0214
_diffrn_reflns_limit_h_max 15
_diffrn_reflns_limit_h_min -14
_diffrn_reflns_limit_k_max 16
_diffrn_reflns_limit_k_min -16
_diffrn_reflns_limit_l_max 18
_diffrn_reflns_limit_l_min -16
_diffrn_reflns_number 26334
_diffrn_reflns_theta_full 27.00
_diffrn_reflns_theta_max 29.15
_diffrn_reflns_theta_min 3.20
_diffrn_standards_decay_% nil
_exptl_absorpt_coefficient_mu 4.392
_exptl_absorpt_correction_T_max 1.00
_exptl_absorpt_correction_T_min 0.19
_exptl_absorpt_correction_type multi-scan
_exptl_absorpt_process_details 'ABSPACK(CrysAlis, Oxford Diffraction)'
_exptl_crystal_colour yellow
_exptl_crystal_density_diffrn 1.734
_exptl_crystal_description block
_exptl_crystal_F_000 842
_exptl_crystal_size_max 0.40
_exptl_crystal_size_mid 0.40
_exptl_crystal_size_min 0.10
_refine_diff_density_max 1.945
_refine_diff_density_min -1.275
_refine_diff_density_rms 0.105
_refine_ls_extinction_method none
_refine_ls_goodness_of_fit_ref 1.070
_refine_ls_hydrogen_treatment mixed
_refine_ls_matrix_type full
_refine_ls_number_parameters 429
_refine_ls_number_reflns 7968
_refine_ls_number_restraints 3
_refine_ls_restrained_S_all 1.071
_refine_ls_R_factor_all 0.0239
_refine_ls_R_factor_gt 0.0218
_refine_ls_shift/su_max 0.004
_refine_ls_shift/su_mean 0.000
_refine_ls_structure_factor_coef Fsqd
_refine_ls_weighting_details 'calc w=1/[\s^2^(Fo^2^)+(0.0361P)^2^+0.9873P] where P=(Fo^2^+2Fc^2^)/3'
_refine_ls_weighting_scheme calc
_refine_ls_wR_factor_gt 0.0550
_refine_ls_wR_factor_ref 0.0555
_reflns_number_gt 7490
_reflns_number_total 7968
_reflns_threshold_expression >2sigma(I)
_cod_data_source_file ic200607j_si_002.cif
_cod_data_source_block zl26
_cod_original_formula_sum 'C29.50 H35 Cl3 Ir n7 O4'
_cod_database_code 4325440

loop_
_symmetry_equiv_pos_as_xyz
'x, y, z'
'-x, -y, -z'

loop_
_atom_site_label
_atom_site_type_symbol
_atom_site_fract_x
_atom_site_fract_y
_atom_site_fract_z
_atom_site_U_iso_or_equiv
_atom_site_adp_type
_atom_site_occupancy
_atom_site_symmetry_multiplicity
_atom_site_calc_flag
_atom_site_refinement_flags
_atom_site_disorder_assembly
_atom_site_disorder_group
Ir1 Ir 0.598645(8) 0.818994(7) 0.700147(6) 0.01036(4) Uani 1 1 d . . .
N1 n 0.7054(2) 0.76390(19) 0.55597(17) 0.0159(4) Uani 1 1 d . . .
C2 C 0.6803(3) 0.6644(2) 0.5398(2) 0.0203(5) Uani 1 1 d . . .
H2A H 0.6161 0.6126 0.5991 0.024 Uiso 1 1 calc R . .
C3 C 0.7451(3) 0.6346(3) 0.4393(2) 0.0259(6) Uani 1 1 d . . .
H3A H 0.7239 0.5643 0.4297 0.031 Uiso 1 1 calc R . .
C4 C 0.8406(3) 0.7087(3) 0.3539(2) 0.0288(7) Uani 1 1 d . . .
H4A H 0.8868 0.6898 0.2848 0.035 Uiso 1 1 calc R . .
C5 C 0.8683(3) 0.8106(3) 0.3701(2) 0.0247(6) Uani 1 1 d . . .
H5A H 0.9347 0.8619 0.3124 0.030 Uiso 1 1 calc R . .
C6 C 0.7984(2) 0.8381(2) 0.4715(2) 0.0176(5) Uani 1 1 d . . .
C7 C 0.8126(2) 0.9446(2) 0.4973(2) 0.0160(5) Uani 1 1 d . . .
C8 C 0.9070(3) 1.0306(2) 0.4258(2) 0.0210(5) Uani 1 1 d . . .
H8A H 0.9661 1.0211 0.3555 0.025 Uiso 1 1 calc R . .
C9 C 0.9150(3) 1.1289(2) 0.4564(2) 0.0225(6) Uani 1 1 d . . .
H9A H 0.9787 1.1874 0.4072 0.027 Uiso 1 1 calc R . .
C10 C 0.8290(3) 1.1420(2) 0.5600(2) 0.0201(5) Uani 1 1 d . . .
H10A H 0.8342 1.2094 0.5818 0.024 Uiso 1 1 calc R . .
C11 C 0.7353(2) 1.0563(2) 0.6317(2) 0.0167(5) Uani 1 1 d . . .
H11A H 0.6777 1.0662 0.7023 0.020 Uiso 1 1 calc R . .
C12 C 0.7239(2) 0.9558(2) 0.60238(19) 0.0136(5) Uani 1 1 d . . .
N10 n 0.8372(2) 0.17433(18) 0.84679(18) 0.0187(4) Uani 1 1 d . . .
O10 O 0.9067(3) 0.18594(18) 0.8991(2) 0.0371(6) Uani 1 1 d . . .
O11 O 0.8127(2) 0.07999(17) 0.83828(18) 0.0297(5) Uani 1 1 d . . .
O12 O 0.7957(2) 0.25908(17) 0.8004(2) 0.0305(5) Uani 1 1 d . . .
C13 C 0.4364(2) 0.7499(2) 0.8642(2) 0.0160(5) Uani 1 1 d . . .
C14 C 0.4077(2) 0.7087(2) 0.7849(2) 0.0163(5) Uani 1 1 d . . .
C15 C 0.4024(2) 0.8057(2) 0.7009(2) 0.0143(5) Uani 1 1 d . . .
C16 C 0.4181(2) 0.9053(2) 0.7350(2) 0.0145(5) Uani 1 1 d . . .
C17 C 0.4457(2) 0.8715(2) 0.8342(2) 0.0148(5) Uani 1 1 d . . .
C18 C 0.4560(3) 0.9449(3) 0.9062(2) 0.0245(6) Uani 1 1 d . . .
H18A H 0.4580 1.0236 0.8685 0.037 Uiso 1 1 calc R . .
H18B H 0.5369 0.9314 0.9202 0.037 Uiso 1 1 calc R . .
H18C H 0.3797 0.9278 0.9770 0.037 Uiso 1 1 calc R . .
C19 C 0.4016(3) 1.0226(2) 0.6820(2) 0.0239(6) Uani 1 1 d . . .
H19A H 0.4686 1.0731 0.6822 0.036 Uiso 1 1 calc R . .
H19B H 0.3138 1.0443 0.7236 0.036 Uiso 1 1 calc R . .
H19C H 0.4115 1.0271 0.6052 0.036 Uiso 1 1 calc R . .
C20 C 0.3671(3) 0.7988(3) 0.6052(2) 0.0247(6) Uani 1 1 d . . .
H20A H 0.3752 0.8739 0.5574 0.037 Uiso 1 1 calc R . .
H20B H 0.2761 0.7674 0.6331 0.037 Uiso 1 1 calc R . .
H20C H 0.4266 0.7505 0.5623 0.037 Uiso 1 1 calc R . .
C21 C 0.3748(3) 0.5899(2) 0.7905(3) 0.0260(6) Uani 1 1 d . . .
H21A H 0.4233 0.5401 0.8284 0.039 Uiso 1 1 calc R . .
H21B H 0.3996 0.5794 0.7151 0.039 Uiso 1 1 calc R . .
H21C H 0.2800 0.5722 0.8317 0.039 Uiso 1 1 calc R . .
C22 C 0.4561(3) 0.6805(3) 0.9644(2) 0.0253(6) Uani 1 1 d . . .
H22A H 0.4649 0.6024 0.9587 0.038 Uiso 1 1 calc R . .
H22B H 0.3801 0.6848 1.0317 0.038 Uiso 1 1 calc R . .
H22C H 0.5361 0.7090 0.9682 0.038 Uiso 1 1 calc R . .
N23 n 0.7440(2) 0.77010(17) 0.76598(16) 0.0131(4) Uani 1 1 d . . .
C24 C 0.7847(2) 0.6651(2) 0.79991(19) 0.0127(4) Uani 1 1 d . . .
O25 O 0.6789(2) 0.52931(16) 0.75145(17) 0.0214(4) Uani 1 1 d . . .
C25 C 0.7546(2) 0.5567(2) 0.7904(2) 0.0146(5) Uani 1 1 d . . .
N26 n 0.8238(2) 0.47564(17) 0.83491(17) 0.0146(4) Uani 1 1 d D . .
H26 H 0.819(3) 0.4065(17) 0.829(3) 0.022 Uiso 1 1 d D . .
N27 n 0.9541(3) 0.40184(19) 0.9302(2) 0.0221(5) Uani 1 1 d D . .
C27 C 0.9004(2) 0.4925(2) 0.8906(2) 0.0154(5) Uani 1 1 d . . .
H27B H 0.995(3) 0.410(3) 0.972(2) 0.023 Uiso 1 1 d D . .
H27A H 0.940(3) 0.3376(19) 0.919(3) 0.023 Uiso 1 1 d D . .
N28 n 0.9210(2) 0.59140(17) 0.90692(17) 0.0147(4) Uani 1 1 d . . .
C29 C 0.8623(2) 0.6733(2) 0.85878(19) 0.0125(4) Uani 1 1 d . . .
N30 n 0.8680(2) 0.78375(17) 0.86147(16) 0.0123(4) Uani 1 1 d . . .
C31 C 0.7958(2) 0.8386(2) 0.80459(19) 0.0120(4) Uani 1 1 d . . .
H31A H 0.7841 0.9167 0.7939 0.014 Uiso 1 1 calc R . .
C32 C 0.9374(2) 0.8341(2) 0.9163(2) 0.0153(5) Uani 1 1 d . . .
H32A H 0.9137 0.7890 0.9933 0.018 Uiso 1 1 calc R . .
H32B H 0.9079 0.9104 0.9203 0.018 Uiso 1 1 calc R . .
C33 C 1.0848(3) 0.8409(3) 0.8560(2) 0.0221(6) Uani 1 1 d . . .
H33A H 1.1266 0.8758 0.8948 0.033 Uiso 1 1 calc R . .
H33B H 1.1089 0.8860 0.7799 0.033 Uiso 1 1 calc R . .
H33C H 1.1149 0.7654 0.8542 0.033 Uiso 1 1 calc R . .
Cl33 Cl 0.55041(10) 0.35653(9) 0.62049(8) 0.0486(2) Uani 1 1 d . . .
C34 C 0.5319(3) 0.3067(3) 0.7596(3) 0.0294(6) Uani 1 1 d . . .
H34A H 0.5652 0.3658 0.7838 0.035 Uiso 1 1 calc R . .
H34B H 0.5854 0.2413 0.7656 0.035 Uiso 1 1 calc R . .
Cl35 Cl 0.36650(9) 0.26767(9) 0.84768(8) 0.0465(2) Uani 1 1 d . . .
Cl36 Cl 0.9812(4) 0.4244(4) 0.4582(3) 0.0539(12) Uani 0.50 1 d P A -1
C37 C 1.0723(6) 0.5471(5) 0.4505(5) 0.0266(12) Uani 0.50 1 d P A -1
H37A H 1.1677 0.5364 0.4178 0.032 Uiso 0.50 1 calc PR A -1
H37B H 1.0531 0.6121 0.4009 0.032 Uiso 0.50 1 calc PR A -1
Cl38 Cl 1.0341(5) 0.5749(4) 0.5786(3) 0.0639(14) Uani 0.50 1 d P A -1

loop_
_atom_site_aniso_label
_atom_site_aniso_U_11
_atom_site_aniso_U_22
_atom_site_aniso_U_33
_atom_site_aniso_U_23
_atom_site_aniso_U_13
_atom_site_aniso_U_12
Ir1 0.00962(5) 0.01173(5) 0.01034(5) -0.00246(3) -0.00467(3) 0.00182(3)
N1 0.0132(10) 0.0220(11) 0.0139(9) -0.0067(8) -0.0058(8) 0.0062(9)
C2 0.0200(12) 0.0237(14) 0.0201(12) -0.0091(10) -0.0089(10) 0.0045(11)
C3 0.0269(14) 0.0324(16) 0.0239(13) -0.0162(12) -0.0107(12) 0.0092(12)
C4 0.0305(15) 0.0377(18) 0.0188(13) -0.0129(12) -0.0074(11) 0.0158(13)
C5 0.0214(13) 0.0318(16) 0.0153(12) -0.0036(11) -0.0027(10) 0.0090(12)
C6 0.0134(11) 0.0246(14) 0.0148(11) -0.0029(10) -0.0068(9) 0.0077(10)
C7 0.0122(11) 0.0198(13) 0.0141(11) 0.0014(9) -0.0062(9) 0.0042(10)
C8 0.0137(11) 0.0292(15) 0.0142(11) 0.0048(10) -0.0047(9) 0.0043(11)
C9 0.0137(12) 0.0253(15) 0.0224(13) 0.0070(11) -0.0076(10) -0.0008(11)
C10 0.0169(12) 0.0190(13) 0.0246(13) 0.0012(10) -0.0119(10) 0.0017(10)
C11 0.0142(11) 0.0176(13) 0.0177(11) -0.0004(9) -0.0074(9) 0.0019(10)
C12 0.0122(11) 0.0146(12) 0.0129(10) 0.0024(9) -0.0067(9) 0.0019(9)
N10 0.0213(11) 0.0142(11) 0.0189(10) -0.0059(8) -0.0048(9) 0.0005(9)
O10 0.0670(17) 0.0215(11) 0.0418(13) -0.0086(9) -0.0410(13) 0.0034(11)
O11 0.0461(13) 0.0132(10) 0.0342(11) -0.0096(8) -0.0177(10) -0.0014(9)
O12 0.0374(12) 0.0182(10) 0.0511(13) -0.0160(9) -0.0295(11) 0.0105(9)
C13 0.0123(11) 0.0189(13) 0.0139(11) -0.0022(9) -0.0028(9) -0.0002(10)
C14 0.0099(11) 0.0162(12) 0.0212(12) -0.0056(9) -0.0035(9) -0.0002(9)
C15 0.0111(10) 0.0167(12) 0.0167(11) -0.0063(9) -0.0058(9) 0.0030(9)
C16 0.0084(10) 0.0145(12) 0.0193(11) -0.0047(9) -0.0035(9) 0.0036(9)
C17 0.0117(11) 0.0167(12) 0.0140(11) -0.0048(9) -0.0021(9) -0.0001(9)
C18 0.0240(14) 0.0282(15) 0.0217(13) -0.0135(11) -0.0046(11) -0.0015(12)
C19 0.0193(13) 0.0195(14) 0.0310(14) -0.0029(11) -0.0098(11) 0.0062(11)
C20 0.0204(13) 0.0370(17) 0.0253(13) -0.0137(12) -0.0150(11) 0.0068(12)
C21 0.0195(13) 0.0190(14) 0.0381(16) -0.0107(12) -0.0070(12) -0.0021(11)
C22 0.0257(14) 0.0278(15) 0.0151(12) 0.0044(10) -0.0052(11) 0.0008(12)
N23 0.0130(9) 0.0124(10) 0.0133(9) -0.0030(7) -0.0043(8) 0.0017(8)
C24 0.0128(10) 0.0110(11) 0.0150(11) -0.0024(9) -0.0066(9) 0.0010(9)
O25 0.0267(10) 0.0148(9) 0.0334(10) -0.0067(8) -0.0228(9) 0.0023(8)
C25 0.0157(11) 0.0133(12) 0.0181(11) -0.0053(9) -0.0093(9) 0.0027(9)
N26 0.0209(10) 0.0078(10) 0.0196(10) -0.0033(8) -0.0128(9) 0.0017(8)
N27 0.0361(13) 0.0092(10) 0.0345(13) -0.0056(9) -0.0283(11) 0.0052(10)
C27 0.0168(11) 0.0136(12) 0.0181(11) -0.0029(9) -0.0098(10) 0.0024(9)
N28 0.0182(10) 0.0113(10) 0.0191(10) -0.0031(8) -0.0126(8) 0.0027(8)
C29 0.0141(11) 0.0100(11) 0.0141(11) -0.0032(8) -0.0059(9) -0.0001(9)
N30 0.0141(9) 0.0101(10) 0.0153(9) -0.0028(7) -0.0086(8) 0.0010(8)
C31 0.0128(11) 0.0109(11) 0.0123(10) -0.0020(8) -0.0052(9) 0.0022(9)
C32 0.0197(12) 0.0116(11) 0.0200(12) -0.0044(9) -0.0132(10) 0.0003(9)
C33 0.0206(13) 0.0265(15) 0.0198(12) -0.0005(10) -0.0108(11) -0.0047(11)
Cl33 0.0508(5) 0.0614(6) 0.0382(4) -0.0262(4) -0.0133(4) -0.0067(5)
C34 0.0261(15) 0.0248(15) 0.0435(17) -0.0137(13) -0.0170(13) 0.0036(12)
Cl35 0.0355(4) 0.0489(6) 0.0500(5) -0.0152(4) -0.0082(4) -0.0076(4)
Cl36 0.0278(10) 0.0231(11) 0.091(3) 0.0084(19) -0.013(2) -0.0069(8)
C37 0.023(3) 0.016(3) 0.030(3) 0.004(2) -0.004(2) -0.001(2)
Cl38 0.077(3) 0.0252(12) 0.0413(17) -0.0025(12) 0.0261(14) 0.0109(16)

loop_
_atom_type_symbol
_atom_type_description
_atom_type_scat_dispersion_real
_atom_type_scat_dispersion_imag
_atom_type_scat_source
C C 0.0033 0.0016 'International Tables Vol C Tables 4.2.6.8 and 6.1.1.4'
H H 0.0000 0.0000 'International Tables Vol C Tables 4.2.6.8 and 6.1.1.4'
N N 0.0061 0.0033 'International Tables Vol C Tables 4.2.6.8 and 6.1.1.4'
O O 0.0106 0.0060 'International Tables Vol C Tables 4.2.6.8 and 6.1.1.4'
Cl Cl 0.1484 0.1585 'International Tables Vol C Tables 4.2.6.8 and 6.1.1.4'
Ir Ir -1.4442 7.9887 'International Tables Vol C Tables 4.2.6.8 and 6.1.1.4'

loop_
_geom_angle_atom_site_label_1
_geom_angle_atom_site_label_2
_geom_angle_atom_site_label_3
_geom_angle
C12 Ir1 n1 77.92(9)
C12 Ir1 n23 86.32(8)
N1 Ir1 n23 91.56(8)
C12 Ir1 C17 107.97(10)
N1 Ir1 C17 164.47(9)
N23 Ir1 C17 103.01(8)
C12 Ir1 C15 120.35(9)
N1 Ir1 C15 99.45(9)
N23 Ir1 C15 152.66(9)
C17 Ir1 C15 65.09(9)
C12 Ir1 C16 96.77(9)
N1 Ir1 C16 127.32(9)
N23 Ir1 C16 140.87(8)
C17 Ir1 C16 38.97(9)
C15 Ir1 C16 38.77(9)
C12 Ir1 C13 144.94(10)
N1 Ir1 C13 137.14(9)
N23 Ir1 C13 91.81(8)
C17 Ir1 C13 38.61(9)
C15 Ir1 C13 63.22(9)
C16 Ir1 C13 63.87(9)
C12 Ir1 C14 158.28(10)
N1 Ir1 C14 105.44(9)
N23 Ir1 C14 114.72(9)
C17 Ir1 C14 63.71(9)
C15 Ir1 C14 38.18(9)
C16 Ir1 C14 63.79(9)
C13 Ir1 C14 36.51(9)
C2 n1 C6 119.0(2)
C2 n1 Ir1 123.85(18)
C6 n1 Ir1 116.90(18)
N1 C2 C3 122.4(3)
N1 C2 H2A 118.8
C3 C2 H2A 118.8
C4 C3 C2 118.9(3)
C4 C3 H3A 120.5
C2 C3 H3A 120.5
C3 C4 C5 119.2(3)
C3 C4 H4A 120.4
C5 C4 H4A 120.4
C4 C5 C6 119.9(3)
C4 C5 H5A 120.0
C6 C5 H5A 120.0
N1 C6 C5 120.5(3)
N1 C6 C7 113.9(2)
C5 C6 C7 125.5(3)
C8 C7 C12 121.1(3)
C8 C7 C6 123.8(2)
C12 C7 C6 115.0(2)
C9 C8 C7 120.5(2)
C9 C8 H8A 119.7
C7 C8 H8A 119.7
C8 C9 C10 119.6(3)
C8 C9 H9A 120.2
C10 C9 H9A 120.2
C11 C10 C9 120.1(3)
C11 C10 H10A 120.0
C9 C10 H10A 120.0
C10 C11 C12 121.7(2)
C10 C11 H11A 119.2
C12 C11 H11A 119.2
C11 C12 C7 117.1(2)
C11 C12 Ir1 126.69(18)
C7 C12 Ir1 116.14(19)
O11 n10 O10 120.1(2)
O11 n10 O12 120.4(2)
O10 n10 O12 119.5(2)
C14 C13 C17 109.6(2)
C14 C13 C22 126.2(3)
C17 C13 C22 124.3(2)
C14 C13 Ir1 73.45(14)
C17 C13 Ir1 67.82(13)
C22 C13 Ir1 124.58(18)
C13 C14 C15 106.9(2)
C13 C14 C21 127.3(3)
C15 C14 C21 125.5(2)
C13 C14 Ir1 70.03(14)
C15 C14 Ir1 66.77(14)
C21 C14 Ir1 132.73(18)
C16 C15 C14 108.5(2)
C16 C15 C20 126.9(2)
C14 C15 C20 124.0(2)
C16 C15 Ir1 70.63(13)
C14 C15 Ir1 75.05(14)
C20 C15 Ir1 126.99(18)
C15 C16 C17 107.7(2)
C15 C16 C19 126.8(2)
C17 C16 C19 125.5(2)
C15 C16 Ir1 70.60(13)
C17 C16 Ir1 70.11(13)
C19 C16 Ir1 127.26(18)
C16 C17 C13 107.0(2)
C16 C17 C18 127.0(2)
C13 C17 C18 125.0(2)
C16 C17 Ir1 70.91(13)
C13 C17 Ir1 73.56(14)
C18 C17 Ir1 129.58(18)
C17 C18 H18A 109.5
C17 C18 H18B 109.5
H18A C18 H18B 109.5
C17 C18 H18C 109.5
H18A C18 H18C 109.5
H18B C18 H18C 109.5
C16 C19 H19A 109.5
C16 C19 H19B 109.5
H19A C19 H19B 109.5
C16 C19 H19C 109.5
H19A C19 H19C 109.5
H19B C19 H19C 109.5
C15 C20 H20A 109.5
C15 C20 H20B 109.5
H20A C20 H20B 109.5
C15 C20 H20C 109.5
H20A C20 H20C 109.5
H20B C20 H20C 109.5
C14 C21 H21A 109.5
C14 C21 H21B 109.5
H21A C21 H21B 109.5
C14 C21 H21C 109.5
H21A C21 H21C 109.5
H21B C21 H21C 109.5
C13 C22 H22A 109.5
C13 C22 H22B 109.5
H22A C22 H22B 109.5
C13 C22 H22C 109.5
H22A C22 H22C 109.5
H22B C22 H22C 109.5
C31 n23 C24 105.3(2)
C31 n23 Ir1 122.26(16)
C24 n23 Ir1 131.14(17)
C29 C24 n23 109.5(2)
C29 C24 C25 118.3(2)
N23 C24 C25 132.1(2)
O25 C25 n26 120.1(2)
O25 C25 C24 129.0(2)
N26 C25 C24 111.0(2)
C27 n26 C25 126.0(2)
C27 n26 H26 114(2)
C25 n26 H26 120(2)
C27 n27 H27B 117(2)
C27 n27 H27A 120(2)
H27B n27 H27A 123(3)
N28 C27 n27 120.6(2)
N28 C27 n26 123.1(2)
N27 C27 n26 116.2(2)
C27 n28 C29 112.4(2)
N28 C29 n30 125.0(2)
N28 C29 C24 128.7(2)
N30 C29 C24 106.2(2)
C31 n30 C29 107.07(19)
C31 n30 C32 126.1(2)
C29 n30 C32 126.79(19)
N23 C31 n30 111.9(2)
N23 C31 H31A 124.0
N30 C31 H31A 124.0
N30 C32 C33 112.4(2)
N30 C32 H32A 109.1
C33 C32 H32A 109.1
N30 C32 H32B 109.1
C33 C32 H32B 109.1
H32A C32 H32B 107.9
C32 C33 H33A 109.5
C32 C33 H33B 109.5
H33A C33 H33B 109.5
C32 C33 H33C 109.5
H33A C33 H33C 109.5
H33B C33 H33C 109.5
Cl33 C34 Cl35 111.76(17)
Cl33 C34 H34A 109.3
Cl35 C34 H34A 109.3
Cl33 C34 H34B 109.3
Cl35 C34 H34B 109.3
H34A C34 H34B 107.9
Cl38 C37 Cl36 112.3(4)
Cl38 C37 H37A 109.2
Cl36 C37 H37A 109.2
Cl38 C37 H37B 109.2
Cl36 C37 H37B 109.2
H37A C37 H37B 107.9

loop_
_geom_bond_atom_site_label_1
_geom_bond_atom_site_label_2
_geom_bond_distance
Ir1 C12 2.048(2)
Ir1 n1 2.097(2)
Ir1 n23 2.114(2)
Ir1 C17 2.156(2)
Ir1 C15 2.166(2)
Ir1 C16 2.166(2)
Ir1 C13 2.233(2)
Ir1 C14 2.277(3)
N1 C2 1.344(4)
N1 C6 1.364(3)
C2 C3 1.391(4)
C2 H2A 0.9500
C3 C4 1.381(5)
C3 H3A 0.9500
C4 C5 1.381(5)
C4 H4A 0.9500
C5 C6 1.397(4)
C5 H5A 0.9500
C6 C7 1.456(4)
C7 C8 1.399(4)
C7 C12 1.410(3)
C8 C9 1.378(4)
C8 H8A 0.9500
C9 C10 1.394(4)
C9 H9A 0.9500
C10 C11 1.392(4)
C10 H10A 0.9500
C11 C12 1.402(4)
C11 H11A 0.9500
N10 O11 1.238(3)
N10 O10 1.247(3)
N10 O12 1.254(3)
C13 C14 1.413(4)
C13 C17 1.453(4)
C13 C22 1.504(3)
C14 C15 1.457(4)
C14 C21 1.494(4)
C15 C16 1.438(3)
C15 C20 1.495(3)
C16 C17 1.442(3)
C16 C19 1.493(4)
C17 C18 1.499(4)
C18 H18A 0.9800
C18 H18B 0.9800
C18 H18C 0.9800
C19 H19A 0.9800
C19 H19B 0.9800
C19 H19C 0.9800
C20 H20A 0.9800
C20 H20B 0.9800
C20 H20C 0.9800
C21 H21A 0.9800
C21 H21B 0.9800
C21 H21C 0.9800
C22 H22A 0.9800
C22 H22B 0.9800
C22 H22C 0.9800
N23 C31 1.325(3)
N23 C24 1.388(3)
C24 C29 1.383(3)
C24 C25 1.428(3)
O25 C25 1.227(3)
C25 n26 1.399(3)
N26 C27 1.367(3)
N26 H26 0.878(18)
N27 C27 1.343(3)
N27 H27B 0.864(18)
N27 H27A 0.868(18)
C27 n28 1.324(3)
N28 C29 1.352(3)
C29 n30 1.370(3)
N30 C31 1.364(3)
N30 C32 1.473(3)
C31 H31A 0.9500
C32 C33 1.507(4)
C32 H32A 0.9900
C32 H32B 0.9900
C33 H33A 0.9800
C33 H33B 0.9800
C33 H33C 0.9800
Cl33 C34 1.756(3)
C34 Cl35 1.758(3)
C34 H34A 0.9900
C34 H34B 0.9900
Cl36 C37 1.797(7)
C37 Cl38 1.718(7)
C37 H37A 0.9900
C37 H37B 0.9900

loop_
_geom_hbond_atom_site_label_D
_geom_hbond_atom_site_label_H
_geom_hbond_atom_site_label_A
_geom_hbond_distance_DH
_geom_hbond_distance_HA
_geom_hbond_distance_DA
_geom_hbond_angle_DHA
_geom_hbond_site_symmetry_A
N27 H27A O10 0.868(18) 2.004(19) 2.872(3) 177(3) .
N26 H26 O12 0.878(18) 1.978(19) 2.850(3) 172(3) .
N27 H27B n28 0.864(18) 2.149(19) 3.006(3) 171(3) 2_767
C31 H31A O11 0.95 2.28 3.124(3) 147.2 1_565
C34 H34A O25 0.99 2.26 3.178(4) 152.9 .
C34 H34B O12 0.99 2.55 3.167(4) 120.1 .
